data_7006726
loop_
_publ_author_name
'Chmura, Amanda J.'
'Davidson, Matthew G.'
'Jones, Matthew D.'
'Lunn, Matthew D.'
'Mahon, Mary F.'

_publ_section_title
;
 Group 4 complexes of amine bis(phenolate)s and their application for
 the ring opening polymerisation of cyclic esters.
;
_journal_issue 7
_journal_name_full 'Dalton transactions (Cambridge, England : 2003)'
_journal_page_first 887
_journal_page_last 889
_journal_paper_doi 10.1039/b513345a
_journal_year 2006
_chemical_formula_moiety 'C38 H46 N2 O4 Zr, 4(C H2 Cl2) '
_chemical_formula_sum 'C42 H54 Cl8 N2 O4 Zr'
_chemical_formula_weight 1025.69
_chemical_name_systematic
;
?
;
_space_group_IT_number 15
_symmetry_cell_setting monoclinic
_symmetry_space_group_name_Hall '-C 2yc'
_symmetry_space_group_name_H-M 'C 1 2/c 1'
_atom_sites_solution_hydrogens geom
_atom_sites_solution_primary direct
_atom_sites_solution_secondary difmap
_audit_creation_method SHELXL-97
_cell_angle_alpha 90.00
_cell_angle_beta 100.9820(10)
_cell_angle_gamma 90.00
_cell_formula_units_Z 4
_cell_length_a 18.8020(2)
_cell_length_b 14.4540(2)
_cell_length_c 17.7450(2)
_cell_measurement_reflns_used 4315
_cell_measurement_temperature 150(2)
_cell_measurement_theta_max 25.03
_cell_measurement_theta_min 3.51
_cell_volume 4734.14(10)
_computing_cell_refinement 'HKL Scalepack (Otwinski & Minor, 1997)'
_computing_data_collection 'Collect (Nonius BV, 1997-2000)'
_computing_data_reduction 'HKL Denzo & Scalepack (Otwinski & Minor 1997)'
_computing_molecular_graphics 'Ortep-3 for Windows (Farrugia, 1997)'
_computing_publication_material 'WinGX publication routines (Farrugia, 1999)'
_computing_structure_refinement 'SHELXL-97 (Sheldrick, 1997)'
_computing_structure_solution
;
SIR97- Altomare A., Burla M.C., Camalli M., Cascarano G.L., Giacovazzo C. ,
Guagliardi A., Moliterni A.G.G., Polidori G.,Spagna R.
(1999) J. Appl. Cryst. 32, 115-119.
;
_diffrn_ambient_temperature 150(2)
_diffrn_measured_fraction_theta_full 0.995
_diffrn_measured_fraction_theta_max 0.995
_diffrn_measurement_device_type 'Nonius Kappa CCD'
_diffrn_measurement_method CCD
_diffrn_radiation_monochromator graphite
_diffrn_radiation_source 'fine-focus sealed tube'
_diffrn_radiation_type MoK\a
_diffrn_radiation_wavelength 0.71073
_diffrn_reflns_av_R_equivalents 0.0095
_diffrn_reflns_av_sigmaI/netI 0.0196
_diffrn_reflns_limit_h_max 22
_diffrn_reflns_limit_h_min -22
_diffrn_reflns_limit_k_max 17
_diffrn_reflns_limit_k_min -17
_diffrn_reflns_limit_l_max 21
_diffrn_reflns_limit_l_min -21
_diffrn_reflns_number 8093
_diffrn_reflns_theta_full 25.00
_diffrn_reflns_theta_max 25.00
_diffrn_reflns_theta_min 3.58
_exptl_absorpt_coefficient_mu 0.725
_exptl_absorpt_correction_type none
_exptl_crystal_colour colourless
_exptl_crystal_density_diffrn 1.439
_exptl_crystal_density_meas ?
_exptl_crystal_density_method .
_exptl_crystal_description prism
_exptl_crystal_F_000 2112
_exptl_crystal_size_max 0.25
_exptl_crystal_size_mid 0.25
_exptl_crystal_size_min 0.25
_refine_diff_density_max 0.734
_refine_diff_density_min -0.786
_refine_diff_density_rms 0.067
_refine_ls_extinction_method none
_refine_ls_goodness_of_fit_ref 1.094
_refine_ls_hydrogen_treatment constr
_refine_ls_matrix_type full
_refine_ls_number_parameters 263
_refine_ls_number_reflns 4144
_refine_ls_number_restraints 0
_refine_ls_restrained_S_all 1.094
_refine_ls_R_factor_all 0.0373
_refine_ls_R_factor_gt 0.0349
_refine_ls_shift/su_max 0.050
_refine_ls_shift/su_mean 0.001
_refine_ls_structure_factor_coef Fsqd
_refine_ls_weighting_details 'calc w=1/[\s^2^(Fo^2^)+(0.0405P)^2^+12.8575P] where P=(Fo^2^+2Fc^2^)/3'
_refine_ls_weighting_scheme calc
_refine_ls_wR_factor_gt 0.0921
_refine_ls_wR_factor_ref 0.0936
_reflns_number_gt 3898
_reflns_number_total 4144
_reflns_threshold_expression >2sigma(I)
_cod_data_source_file b513345a.txt
_cod_data_source_block Zr(1a)2
_cod_original_sg_symbol_H-M C2/c
_cod_database_code 7006726

loop_
_symmetry_equiv_pos_as_xyz
'x, y, z'
'-x, y, -z+1/2'
'x+1/2, y+1/2, z'
'-x+1/2, y+1/2, -z+1/2'
'-x, -y, -z'
'x, -y, z-1/2'
'-x+1/2, -y+1/2, -z'
'x+1/2, -y+1/2, z-1/2'

loop_
_atom_site_label
_atom_site_type_symbol
_atom_site_fract_x
_atom_site_fract_y
_atom_site_fract_z
_atom_site_U_iso_or_equiv
_atom_site_adp_type
_atom_site_occupancy
_atom_site_symmetry_multiplicity
_atom_site_calc_flag
_atom_site_refinement_flags
_atom_site_disorder_assembly
_atom_site_disorder_group
Zr1 Zr 0.5000 0.17261(2) 0.2500 0.01715(11) Uani 1 2 d S . .
Cl1 Cl 0.21262(5) 0.22076(6) 0.25008(6) 0.0572(2) Uani 1 1 d . . .
O1 O 0.42360(9) 0.07646(11) 0.21776(9) 0.0240(4) Uani 1 1 d . . .
N1 N 0.48924(10) 0.17782(13) 0.11277(11) 0.0193(4) Uani 1 1 d . . .
C1 C 0.38498(12) 0.03177(16) 0.15682(13) 0.0215(5) Uani 1 1 d . . .
Cl2 Cl 0.22307(5) 0.29864(7) 0.10018(5) 0.0571(2) Uani 1 1 d . . .
O2 O 0.57532(9) 0.27011(11) 0.24376(9) 0.0241(4) Uani 1 1 d . . .
C2 C 0.32261(12) -0.01778(17) 0.16463(14) 0.0245(5) Uani 1 1 d . . .
Cl3 Cl -0.06378(7) 0.18515(7) 0.15185(6) 0.0689(3) Uani 1 1 d . . .
C3 C 0.28380(13) -0.06196(18) 0.09964(16) 0.0307(6) Uani 1 1 d . . .
H3 H 0.2420 -0.0968 0.1043 0.037 Uiso 1 1 calc R . .
Cl4 Cl 0.03509(5) 0.33433(7) 0.13893(5) 0.0550(2) Uani 1 1 d . . .
C4 C 0.30403(14) -0.05692(19) 0.02823(16) 0.0324(6) Uani 1 1 d . . .
C5 C 0.36638(13) -0.00683(18) 0.02267(15) 0.0280(5) Uani 1 1 d . . .
H5 H 0.3806 -0.0018 -0.0257 0.034 Uiso 1 1 calc R . .
C6 C 0.40807(12) 0.03582(16) 0.08651(14) 0.0224(5) Uani 1 1 d . . .
C7 C 0.30057(14) -0.02312(19) 0.24146(15) 0.0302(6) Uani 1 1 d . . .
H7A H 0.2550 -0.0576 0.2366 0.045 Uiso 1 1 calc R . .
H7B H 0.2939 0.0395 0.2600 0.045 Uiso 1 1 calc R . .
H7C H 0.3384 -0.0548 0.2780 0.045 Uiso 1 1 calc R . .
C8 C 0.26026(16) -0.1047(3) -0.04162(18) 0.0491(8) Uani 1 1 d . . .
H8A H 0.2809 -0.1660 -0.0474 0.074 Uiso 1 1 calc R . .
H8B H 0.2617 -0.0676 -0.0875 0.074 Uiso 1 1 calc R . .
H8C H 0.2099 -0.1115 -0.0350 0.074 Uiso 1 1 calc R . .
C9 C 0.47936(13) 0.08081(16) 0.08174(14) 0.0227(5) Uani 1 1 d . . .
H9A H 0.5189 0.0418 0.1101 0.027 Uiso 1 1 calc R . .
H9B H 0.4846 0.0818 0.0273 0.027 Uiso 1 1 calc R . .
C10 C 0.42782(13) 0.23576(17) 0.07453(13) 0.0236(5) Uani 1 1 d . . .
H10A H 0.4255 0.2347 0.0189 0.035 Uiso 1 1 calc R . .
H10B H 0.4348 0.2995 0.0933 0.035 Uiso 1 1 calc R . .
H10C H 0.3825 0.2114 0.0862 0.035 Uiso 1 1 calc R . .
C11 C 0.55877(13) 0.21365(17) 0.09288(14) 0.0239(5) Uani 1 1 d . . .
H11A H 0.5995 0.1749 0.1190 0.029 Uiso 1 1 calc R . .
H11B H 0.5561 0.2073 0.0369 0.029 Uiso 1 1 calc R . .
C12 C 0.57439(12) 0.31308(17) 0.11519(14) 0.0232(5) Uani 1 1 d . . .
C13 C 0.58293(12) 0.33704(16) 0.19282(14) 0.0219(5) Uani 1 1 d . . .
C14 C 0.59808(13) 0.42846(17) 0.21668(15) 0.0258(5) Uani 1 1 d . . .
C15 C 0.60398(13) 0.49441(18) 0.16089(16) 0.0308(6) Uani 1 1 d . . .
H15 H 0.6139 0.5567 0.1764 0.037 Uiso 1 1 calc R . .
C16 C 0.59584(13) 0.47239(19) 0.08340(16) 0.0313(6) Uani 1 1 d . . .
C17 C 0.58074(13) 0.38112(19) 0.06130(15) 0.0288(6) Uani 1 1 d . . .
H17 H 0.5747 0.3649 0.0086 0.035 Uiso 1 1 calc R . .
C18 C 0.60430(17) 0.5457(2) 0.02496(19) 0.0455(8) Uani 1 1 d . . .
H18A H 0.6554 0.5505 0.0209 0.068 Uiso 1 1 calc R . .
H18B H 0.5876 0.6053 0.0412 0.068 Uiso 1 1 calc R . .
H18C H 0.5754 0.5287 -0.0251 0.068 Uiso 1 1 calc R . .
C19 C 0.60692(15) 0.45347(19) 0.30010(16) 0.0353(6) Uani 1 1 d . . .
H19A H 0.6257 0.5167 0.3079 0.053 Uiso 1 1 calc R . .
H19B H 0.6410 0.4105 0.3308 0.053 Uiso 1 1 calc R . .
H19C H 0.5599 0.4496 0.3160 0.053 Uiso 1 1 calc R . .
C20 C 0.25739(17) 0.2169(3) 0.1714(2) 0.0492(8) Uani 1 1 d . . .
H20A H 0.3097 0.2286 0.1898 0.059 Uiso 1 1 calc R . .
H20B H 0.2521 0.1541 0.1486 0.059 Uiso 1 1 calc R . .
C21 C -0.05354(17) 0.3050(2) 0.14796(18) 0.0437(7) Uani 1 1 d . . .
H21A H -0.0645 0.3333 0.1953 0.052 Uiso 1 1 calc R . .
H21B H -0.0883 0.3301 0.1036 0.052 Uiso 1 1 calc R . .

loop_
_atom_site_aniso_label
_atom_site_aniso_U_11
_atom_site_aniso_U_22
_atom_site_aniso_U_33
_atom_site_aniso_U_23
_atom_site_aniso_U_13
_atom_site_aniso_U_12
Zr1 0.01845(17) 0.01579(17) 0.01721(17) 0.000 0.00341(12) 0.000
Cl1 0.0646(5) 0.0409(5) 0.0727(6) 0.0028(4) 0.0303(5) 0.0094(4)
O1 0.0260(8) 0.0235(9) 0.0231(8) -0.0020(7) 0.0061(7) -0.0062(7)
N1 0.0190(9) 0.0185(10) 0.0211(10) -0.0016(8) 0.0053(8) -0.0011(8)
C1 0.0200(11) 0.0173(11) 0.0261(12) -0.0019(9) 0.0020(9) 0.0006(9)
Cl2 0.0451(4) 0.0762(6) 0.0469(5) -0.0049(4) 0.0010(4) 0.0078(4)
O2 0.0285(9) 0.0223(9) 0.0202(8) 0.0017(7) 0.0017(7) -0.0058(7)
C2 0.0187(11) 0.0200(12) 0.0344(13) -0.0007(10) 0.0042(10) 0.0026(9)
Cl3 0.0930(8) 0.0526(5) 0.0633(6) -0.0071(4) 0.0207(5) -0.0223(5)
C3 0.0193(12) 0.0281(13) 0.0435(15) -0.0038(11) 0.0026(11) -0.0024(10)
Cl4 0.0434(4) 0.0679(6) 0.0522(5) 0.0077(4) 0.0054(4) -0.0076(4)
C4 0.0250(13) 0.0333(14) 0.0360(15) -0.0089(12) -0.0016(11) -0.0010(11)
C5 0.0258(12) 0.0300(13) 0.0277(13) -0.0048(10) 0.0038(10) 0.0025(10)
C6 0.0222(12) 0.0180(11) 0.0268(12) -0.0032(9) 0.0038(9) 0.0007(9)
C7 0.0245(12) 0.0304(14) 0.0368(14) 0.0029(11) 0.0087(11) -0.0021(11)
C8 0.0350(16) 0.064(2) 0.0453(18) -0.0192(16) -0.0015(13) -0.0128(15)
C9 0.0247(12) 0.0207(12) 0.0238(12) -0.0051(9) 0.0071(9) -0.0003(9)
C10 0.0239(12) 0.0245(12) 0.0219(12) 0.0015(10) 0.0030(9) 0.0008(10)
C11 0.0222(12) 0.0281(13) 0.0235(12) -0.0003(10) 0.0101(9) -0.0019(10)
C12 0.0183(11) 0.0262(13) 0.0255(12) 0.0015(10) 0.0049(9) -0.0030(9)
C13 0.0171(11) 0.0221(12) 0.0263(12) 0.0039(9) 0.0036(9) -0.0022(9)
C14 0.0197(11) 0.0232(12) 0.0339(13) -0.0005(10) 0.0038(10) -0.0039(9)
C15 0.0216(12) 0.0217(13) 0.0477(16) 0.0045(11) 0.0034(11) -0.0033(10)
C16 0.0207(12) 0.0313(14) 0.0401(15) 0.0150(12) 0.0011(11) -0.0039(10)
C17 0.0219(12) 0.0369(15) 0.0269(13) 0.0068(11) 0.0030(10) -0.0054(11)
C18 0.0394(16) 0.0421(17) 0.0523(18) 0.0241(15) 0.0015(14) -0.0079(13)
C19 0.0381(15) 0.0277(14) 0.0406(16) -0.0081(12) 0.0089(12) -0.0086(12)
C20 0.0320(15) 0.059(2) 0.0547(19) -0.0094(16) 0.0044(14) 0.0117(15)
C21 0.0408(17) 0.0487(18) 0.0415(17) 0.0008(14) 0.0070(13) 0.0044(14)

loop_
_atom_type_symbol
_atom_type_description
_atom_type_scat_dispersion_real
_atom_type_scat_dispersion_imag
_atom_type_scat_source
C C 0.0033 0.0016 'International Tables Vol C Tables 4.2.6.8 and 6.1.1.4'
H H 0.0000 0.0000 'International Tables Vol C Tables 4.2.6.8 and 6.1.1.4'
N N 0.0061 0.0033 'International Tables Vol C Tables 4.2.6.8 and 6.1.1.4'
O O 0.0106 0.0060 'International Tables Vol C Tables 4.2.6.8 and 6.1.1.4'
Zr Zr -2.9673 0.5597 'International Tables Vol C Tables 4.2.6.8 and 6.1.1.4'
Cl Cl 0.1484 0.1585 'International Tables Vol C Tables 4.2.6.8 and 6.1.1.4'

loop_
_geom_angle_atom_site_label_1
_geom_angle_atom_site_label_2
_geom_angle_atom_site_label_3
_geom_angle
_geom_angle_site_symmetry_1
_geom_angle_site_symmetry_3
_geom_angle_publ_flag
O1 Zr1 O1 92.09(10) . 2_655 ?
O1 Zr1 O2 160.53(6) . . ?
O1 Zr1 O2 91.59(7) 2_655 . ?
O1 Zr1 O2 91.59(7) . 2_655 ?
O1 Zr1 O2 160.53(6) 2_655 2_655 ?
O2 Zr1 O2 91.28(10) . 2_655 ?
O1 Zr1 N1 103.20(6) . 2_655 ?
O1 Zr1 N1 79.34(6) 2_655 2_655 ?
O2 Zr1 N1 96.27(6) . 2_655 ?
O2 Zr1 N1 81.20(6) 2_655 2_655 ?
O1 Zr1 N1 79.34(6) . . ?
O1 Zr1 N1 103.20(6) 2_655 . ?
O2 Zr1 N1 81.20(6) . . ?
O2 Zr1 N1 96.27(6) 2_655 . ?
N1 Zr1 N1 176.41(9) 2_655 . ?
C13 O2 Zr1 134.66(14) . . ?
C1 O1 Zr1 144.09(15) . . ?
C10 N1 C9 109.14(18) . . ?
C10 N1 C11 109.46(18) . . ?
C9 N1 C11 106.64(17) . . ?
C10 N1 Zr1 112.89(14) . . ?
C9 N1 Zr1 108.77(13) . . ?
C11 N1 Zr1 109.74(13) . . ?
O2 C13 C12 118.3(2) . . ?
O2 C13 C14 121.0(2) . . ?
C12 C13 C14 120.6(2) . . ?
C3 C2 C1 117.8(2) . . ?
C3 C2 C7 122.4(2) . . ?
C1 C2 C7 119.8(2) . . ?
N1 C10 H10A 109.5 . . ?
N1 C10 H10B 109.5 . . ?
H10A C10 H10B 109.5 . . ?
N1 C10 H10C 109.5 . . ?
H10A C10 H10C 109.5 . . ?
H10B C10 H10C 109.5 . . ?
C2 C7 H7A 109.5 . . ?
C2 C7 H7B 109.5 . . ?
H7A C7 H7B 109.5 . . ?
C2 C7 H7C 109.5 . . ?
H7A C7 H7C 109.5 . . ?
H7B C7 H7C 109.5 . . ?
O1 C1 C6 119.0(2) . . ?
O1 C1 C2 119.9(2) . . ?
C6 C1 C2 121.1(2) . . ?
C5 C6 C1 119.0(2) . . ?
C5 C6 C9 121.0(2) . . ?
C1 C6 C9 119.9(2) . . ?
C15 C14 C13 118.0(2) . . ?
C15 C14 C19 121.8(2) . . ?
C13 C14 C19 120.2(2) . . ?
C6 C5 C4 121.4(2) . . ?
C6 C5 H5 119.3 . . ?
C4 C5 H5 119.3 . . ?
C4 C3 C2 122.5(2) . . ?
C4 C3 H3 118.8 . . ?
C2 C3 H3 118.8 . . ?
C16 C17 C12 121.1(2) . . ?
C16 C17 H17 119.5 . . ?
C12 C17 H17 119.5 . . ?
C17 C12 C13 119.5(2) . . ?
C17 C12 C11 122.1(2) . . ?
C13 C12 C11 118.4(2) . . ?
C16 C15 C14 122.5(2) . . ?
C16 C15 H15 118.8 . . ?
C14 C15 H15 118.8 . . ?
C12 C11 N1 113.61(19) . . ?
C12 C11 H11A 108.8 . . ?
N1 C11 H11A 108.8 . . ?
C12 C11 H11B 108.8 . . ?
N1 C11 H11B 108.8 . . ?
H11A C11 H11B 107.7 . . ?
N1 C9 C6 115.52(19) . . ?
N1 C9 H9A 108.4 . . ?
C6 C9 H9A 108.4 . . ?
N1 C9 H9B 108.4 . . ?
C6 C9 H9B 108.4 . . ?
H9A C9 H9B 107.5 . . ?
C3 C4 C5 118.0(2) . . ?
C3 C4 C8 121.3(3) . . ?
C5 C4 C8 120.7(3) . . ?
C17 C16 C15 118.3(2) . . ?
C17 C16 C18 120.9(3) . . ?
C15 C16 C18 120.8(3) . . ?
C14 C19 H19A 109.5 . . ?
C14 C19 H19B 109.5 . . ?
H19A C19 H19B 109.5 . . ?
C14 C19 H19C 109.5 . . ?
H19A C19 H19C 109.5 . . ?
H19B C19 H19C 109.5 . . ?
C16 C18 H18A 109.5 . . ?
C16 C18 H18B 109.5 . . ?
H18A C18 H18B 109.5 . . ?
C16 C18 H18C 109.5 . . ?
H18A C18 H18C 109.5 . . ?
H18B C18 H18C 109.5 . . ?
Cl3 C21 Cl4 110.88(18) . . ?
Cl3 C21 H21A 109.5 . . ?
Cl4 C21 H21A 109.5 . . ?
Cl3 C21 H21B 109.5 . . ?
Cl4 C21 H21B 109.5 . . ?
H21A C21 H21B 108.1 . . ?
C4 C8 H8A 109.5 . . ?
C4 C8 H8B 109.5 . . ?
H8A C8 H8B 109.5 . . ?
C4 C8 H8C 109.5 . . ?
H8A C8 H8C 109.5 . . ?
H8B C8 H8C 109.5 . . ?
Cl2 C20 Cl1 112.45(17) . . ?
Cl2 C20 H20A 109.1 . . ?
Cl1 C20 H20A 109.1 . . ?
Cl2 C20 H20B 109.1 . . ?
Cl1 C20 H20B 109.1 . . ?
H20A C20 H20B 107.8 . . ?

loop_
_geom_bond_atom_site_label_1
_geom_bond_atom_site_label_2
_geom_bond_distance
_geom_bond_site_symmetry_2
_geom_bond_publ_flag
Zr1 O1 2.0022(16) . ?
Zr1 O1 2.0022(16) 2_655 ?
Zr1 O2 2.0158(16) . ?
Zr1 O2 2.0158(16) 2_655 ?
Zr1 N1 2.4061(19) 2_655 ?
Zr1 N1 2.4061(19) . ?
Cl2 C20 1.760(4) . ?
Cl4 C21 1.756(3) . ?
Cl1 C20 1.764(3) . ?
Cl3 C21 1.746(3) . ?
O2 C13 1.350(3) . ?
O1 C1 1.347(3) . ?
N1 C10 1.482(3) . ?
N1 C9 1.505(3) . ?
N1 C11 1.509(3) . ?
C13 C12 1.400(3) . ?
C13 C14 1.400(3) . ?
C2 C3 1.396(4) . ?
C2 C1 1.403(3) . ?
C2 C7 1.501(3) . ?
C10 H10A 0.9800 . ?
C10 H10B 0.9800 . ?
C10 H10C 0.9800 . ?
C7 H7A 0.9800 . ?
C7 H7B 0.9800 . ?
C7 H7C 0.9800 . ?
C1 C6 1.398(3) . ?
C6 C5 1.393(3) . ?
C6 C9 1.507(3) . ?
C14 C15 1.394(4) . ?
C14 C19 1.502(4) . ?
C5 C4 1.397(4) . ?
C5 H5 0.9500 . ?
C3 C4 1.393(4) . ?
C3 H3 0.9500 . ?
C17 C16 1.390(4) . ?
C17 C12 1.393(3) . ?
C17 H17 0.9500 . ?
C12 C11 1.505(3) . ?
C15 C16 1.391(4) . ?
C15 H15 0.9500 . ?
C11 H11A 0.9900 . ?
C11 H11B 0.9900 . ?
C9 H9A 0.9900 . ?
C9 H9B 0.9900 . ?
C4 C8 1.517(4) . ?
C16 C18 1.512(4) . ?
C19 H19A 0.9800 . ?
C19 H19B 0.9800 . ?
C19 H19C 0.9800 . ?
C18 H18A 0.9800 . ?
C18 H18B 0.9800 . ?
C18 H18C 0.9800 . ?
C21 H21A 0.9900 . ?
C21 H21B 0.9900 . ?
C8 H8A 0.9800 . ?
C8 H8B 0.9800 . ?
C8 H8C 0.9800 . ?
C20 H20A 0.9900 . ?
C20 H20B 0.9900 . ?
